data_9017456
loop_
_publ_author_name
'Simonov, M. A.'
'Kazanskaya, E. V.'
'Egorov-Tismenko Y K'
'Zhelezi, E. P.'
'Belov, N. V.'

_publ_section_title
;
 Refinement of the crystal-structure of frolovite, Ca[B(OH)4]2
 Note: T = -140 C
;
_journal_name_full 'Doklady Akademii Nauk SSSR'
_journal_page_first 91
_journal_page_last 94
_journal_volume 230
_journal_year 1976
_chemical_formula_sum 'B2 Ca H8 O8'
_chemical_name_mineral Frolovite
_space_group_IT_number 2
_space_group_name_Hall '-P 1'
_space_group_name_H-M_alt 'P -1'
_symmetry_space_group_name_H-M 'P -1'
_cell_angle_alpha 113.24
_cell_angle_beta 101.54
_cell_angle_gamma 107.92
_cell_length_a 7.745
_cell_length_b 5.667
_cell_length_c 8.102
_cell_formula_units_Z 2
_cell_volume 289.121
_database_code_amcsd 0019822
_diffrn_ambient_temperature 133.15
_exptl_crystal_density_diffrn 2.272
_cod_data_source_file inputs/fixed/downloads/14/14974.cif
_cod_data_source_block 14974
_cod_original_formula_sum 'Ca B2 O8 H8'
_cod_database_code 9017456

loop_
_space_group_symop_operation_xyz
x,y,z
-x,-y,-z

loop_
_atom_site_aniso_label
_atom_site_aniso_U_11
_atom_site_aniso_U_22
_atom_site_aniso_U_33
_atom_site_aniso_U_12
_atom_site_aniso_U_13
_atom_site_aniso_U_23
Ca 0.00456 0.00443 0.00443 0.00507 0.00190 0.00139
B1 0.00659 0.00722 0.00608 0.00709 0.00291 0.00304
B2 0.00608 0.00621 0.00532 0.00633 0.00215 0.00215
O1 0.00734 0.00887 0.00557 0.00811 0.00329 0.00367
O2 0.00684 0.00671 0.00633 0.00646 0.00215 0.00266
O3 0.00760 0.00773 0.00887 0.00697 0.00405 0.00165
O4 0.00709 0.00646 0.00621 0.00975 0.00279 0.00342
O5 0.00773 0.00608 0.00747 0.00849 0.00165 0.00266
O6 0.00646 0.00671 0.00747 0.00595 0.00355 0.00177
O7 0.00646 0.00747 0.00697 0.00507 0.00329 0.00228
O8 0.00671 0.00659 0.00481 0.00785 0.00241 0.00215

loop_
_atom_site_label
_atom_site_fract_x
_atom_site_fract_y
_atom_site_fract_z
_atom_site_U_iso_or_equiv
Ca 0.23651 0.01813 0.18818 0.00456
B1 0.02870 0.40760 0.23530 0.00659
B2 0.43830 0.31490 0.71190 0.00608
O1 0.06600 0.70800 0.30160 0.00735
O2 0.08300 0.29480 0.06540 0.00684
O3 0.14330 0.37390 0.38590 0.00760
O4 0.18200 0.77240 0.83060 0.00709
O5 0.23840 0.14140 0.68250 0.00773
O6 0.42430 0.73530 0.16060 0.00646
O7 0.46750 0.22880 0.52670 0.00646
O8 0.48580 0.62360 0.80920 0.00671
H1 0.02000 0.29200 0.68800 0.12792
H2 0.19100 0.41600 0.07800 0.03673
H3 0.23200 0.48500 0.41500 0.15198
H4 0.79300 0.10700 0.20200 0.04433
H5 0.18300 0.02700 0.58100 0.03800
H6 0.54100 0.27700 0.92900 0.03800
H7 0.49800 0.15000 0.52000 0.16465
H8 0.60900 0.34600 0.20400 0.03420

loop_
_cod_related_entry_id
_cod_related_entry_database
_cod_related_entry_code
1 AMCSD 0019822
